data_1536404
loop_
_publ_author_name
'Kaminskii, A.A.'
'Belokoneva, E.L.'
'Mill', B.V.'
'Butashin, A.V.'

_publ_section_title
;
 Accurate definition of structure and lasing properties of rhombic
 chromium containing LiNbGeO5 crystals
;
_journal_name_full 'Izvestiya Akademii Nauk SSSR, Neorganicheskie Materialy'
_journal_page_first 1899
_journal_page_last 1904
_journal_volume 27
_journal_year 1991
_chemical_formula_sum 'Ge Li Nb O5'
_chemical_name_systematic 'Li Nb Ge O5'
_space_group_IT_number 62
_symmetry_space_group_name_Hall '-P 2c 2n'
_symmetry_space_group_name_H-M 'P n a m'
_cell_angle_alpha 90
_cell_angle_beta 90
_cell_angle_gamma 90
_cell_formula_units_Z 4
_cell_length_a 7.738
_cell_length_b 7.512
_cell_length_c 6.706
_cell_volume 389.805
_citation_journal_id_ASTM IVNMAW
_cod_data_source_file Kaminskii_IVNMAW_1991_1170.cif
_cod_data_source_block Ge1Li1Nb1O5
_cod_original_cell_volume 389.8054
_cod_original_sg_symbol_Hall '-P 2ac 2n (-x,z,y)'
_cod_original_formula_sum 'Ge1 Li1 Nb1 O5'
_cod_database_code 1536404

loop_
_symmetry_equiv_pos_as_xyz
x,y,z
-x+1/2,y+1/2,-z
x+1/2,-y+1/2,-z+1/2
-x,-y,z+1/2
-x,-y,-z
x-1/2,-y-1/2,z
-x-1/2,y-1/2,z-1/2
x,y,-z-1/2

loop_
_atom_site_label
_atom_site_type_symbol
_atom_site_fract_x
_atom_site_fract_y
_atom_site_fract_z
_atom_site_occupancy
_atom_site_U_iso_or_equiv
O3 O-2 0.1244 0.7671 0.5395 1 0.0
Nb1 Nb+5 0.16139 0.72671 0.25 1 0.0
Li1 Li+1 0 0 0 1 0.0
O4 O-2 0.3847 0.6642 0.25 1 0.0
Ge1 Ge+4 0.12972 0.6329 0.75 1 0.0
O1 O-2 0.686 0.5007 0.25 1 0.0
O2 O-2 0.557 0.0014 0.25 1 0.0
